data_4325239
loop_
_publ_author_name
'Jessie L. Brown'
'Charles C. Mokhtarzadeh'
'Jeremie M. Lever'
'Guang Wu'
'Trevor W. Hayton'

_publ_section_title
;
 Facile Reduction of a Uranyl(VI) \b-Ketoiminate Complex to U(IV) Upon Oxo
 Silylation
;
_journal_name_full 'Inorganic Chemistry'
_journal_page_first 5105
_journal_page_last 5112
_journal_paper_doi 10.1021/ic200387n
_journal_volume 50
_journal_year 2011
_chemical_formula_sum 'C27 H34 Cl2 I2 N4 O2 Si2 U'
_chemical_formula_weight 1065.49
_chemical_name_systematic
; 
 Uranium(IV) bis(bipryridine)bis(iodo)bis(trimethylsilyloxide) 
;
_space_group_IT_number 15
_symmetry_cell_setting monoclinic
_symmetry_space_group_name_Hall '-C 2yc'
_symmetry_space_group_name_H-M 'C 1 2/c 1'
_atom_sites_solution_hydrogens geom
_atom_sites_solution_primary direct
_atom_sites_solution_secondary difmap
_audit_creation_method SHELXL-97
_cell_angle_alpha 90.00
_cell_angle_beta 90.883(6)
_cell_angle_gamma 90.00
_cell_formula_units_Z 4
_cell_length_a 20.377(7)
_cell_length_b 9.122(3)
_cell_length_c 19.007(6)
_cell_measurement_temperature 150(2)
_cell_volume 3533(2)
_computing_structure_refinement 'SHELXL-97 (Sheldrick, 1997)'
_computing_structure_solution 'SHELXS-97 (Sheldrick, 1990)'
_diffrn_ambient_temperature 150(2)
_diffrn_measured_fraction_theta_full 0.948
_diffrn_measured_fraction_theta_max 0.948
_diffrn_measurement_device_type 'ccd area detector'
_diffrn_measurement_method 'omega scan'
_diffrn_radiation_monochromator graphite
_diffrn_radiation_source 'fine-focus sealed tube'
_diffrn_radiation_type MoK\a
_diffrn_radiation_wavelength 0.71073
_diffrn_reflns_av_R_equivalents 0.0740
_diffrn_reflns_av_sigmaI/netI 0.0563
_diffrn_reflns_limit_h_max 25
_diffrn_reflns_limit_h_min -26
_diffrn_reflns_limit_k_max 11
_diffrn_reflns_limit_k_min -11
_diffrn_reflns_limit_l_max 23
_diffrn_reflns_limit_l_min -24
_diffrn_reflns_number 15034
_diffrn_reflns_theta_full 27.48
_diffrn_reflns_theta_max 27.48
_diffrn_reflns_theta_min 2.00
_exptl_absorpt_coefficient_mu 6.591
_exptl_absorpt_correction_T_max 0.346
_exptl_absorpt_correction_T_min 0.137
_exptl_absorpt_correction_type empirical
_exptl_absorpt_process_details 'psi scan'
_exptl_crystal_colour orange
_exptl_crystal_density_diffrn 2.003
_exptl_crystal_description block
_exptl_crystal_F_000 2000
_exptl_crystal_size_max 0.8
_exptl_crystal_size_mid 0.3
_exptl_crystal_size_min 0.2
_refine_diff_density_max 3.311
_refine_diff_density_min -1.381
_refine_diff_density_rms 0.211
_refine_ls_extinction_method none
_refine_ls_goodness_of_fit_ref 1.088
_refine_ls_hydrogen_treatment constr
_refine_ls_matrix_type full
_refine_ls_number_parameters 184
_refine_ls_number_reflns 3848
_refine_ls_number_restraints 0
_refine_ls_restrained_S_all 1.088
_refine_ls_R_factor_all 0.0560
_refine_ls_R_factor_gt 0.0389
_refine_ls_shift/su_max 0.007
_refine_ls_shift/su_mean 0.000
_refine_ls_structure_factor_coef Fsqd
_refine_ls_weighting_details 'calc w=1/[\s^2^(Fo^2^)+(0.0460P)^2^+4.6992P] where P=(Fo^2^+2Fc^2^)/3'
_refine_ls_weighting_scheme calc
_refine_ls_wR_factor_gt 0.0892
_refine_ls_wR_factor_ref 0.0962
_reflns_number_gt 3063
_reflns_number_total 3848
_reflns_threshold_expression >2sigma(I)
_cod_data_source_file ic200387n_si_001_3.cif
_cod_data_source_block Complex_3
_cod_database_code 4325239

loop_
_symmetry_equiv_pos_as_xyz
'x, y, z'
'-x, y, -z+1/2'
'x+1/2, y+1/2, z'
'-x+1/2, y+1/2, -z+1/2'
'-x, -y, -z'
'x, -y, z-1/2'
'-x+1/2, -y+1/2, -z'
'x+1/2, -y+1/2, z-1/2'

loop_
_atom_site_label
_atom_site_type_symbol
_atom_site_fract_x
_atom_site_fract_y
_atom_site_fract_z
_atom_site_U_iso_or_equiv
_atom_site_adp_type
_atom_site_occupancy
_atom_site_symmetry_multiplicity
_atom_site_calc_flag
_atom_site_refinement_flags
Si1 Si 0.83753(9) -0.1235(2) 0.74455(8) 0.0250(4) Uani 1 1 d .
C13 C 0.9843(3) -0.2414(7) 0.8613(3) 0.0245(13) Uani 1 1 d .
H13 H 0.9570 -0.2652 0.8233 0.029 Uiso 1 1 calc R
C12 C 0.9989(3) -0.3499(7) 0.9103(3) 0.0300(15) Uani 1 1 d .
H12 H 0.9825 -0.4446 0.9051 0.036 Uiso 1 1 calc R
I1 I 1.09406(2) 0.28736(5) 0.67030(2) 0.03014(13) Uani 1 1 d .
U1 U 1.0000 0.05579(3) 0.7500 0.01945(11) Uani 1 2 d S
Cl1 Cl 0.25263(15) 0.9091(3) 1.00247(15) 0.0750(7) Uani 1 1 d .
C9 C 1.0461(3) -0.0693(6) 0.9206(3) 0.0191(12) Uani 1 1 d .
C8 C 1.0733(3) 0.0823(7) 0.9218(3) 0.0215(13) Uani 1 1 d .
N2 N 1.0073(2) -0.1050(6) 0.8657(2) 0.0224(11) Uani 1 1 d .
N1 N 1.0630(2) 0.1622(5) 0.8631(2) 0.0222(11) Uani 1 1 d .
C4 C 1.0874(3) 0.2997(6) 0.8629(3) 0.0238(13) Uani 1 1 d .
H4 H 1.0791 0.3583 0.8237 0.029 Uiso 1 1 calc R
C5 C 1.1239(3) 0.3578(7) 0.9175(3) 0.0307(15) Uani 1 1 d .
H5 H 1.1409 0.4522 0.9144 0.037 Uiso 1 1 calc R
C10 C 1.0619(3) -0.1711(7) 0.9733(3) 0.0272(14) Uani 1 1 d .
H10 H 1.0877 -0.1435 1.0119 0.033 Uiso 1 1 calc R
C7 C 1.1083(3) 0.1368(7) 0.9794(3) 0.0265(14) Uani 1 1 d .
H7 H 1.1135 0.0797 1.0197 0.032 Uiso 1 1 calc R
C11 C 1.0388(4) -0.3120(8) 0.9675(3) 0.0329(16) Uani 1 1 d .
H11 H 1.0497 -0.3815 1.0015 0.039 Uiso 1 1 calc R
C6 C 1.1349(3) 0.2739(8) 0.9770(3) 0.0330(16) Uani 1 1 d .
H6 H 1.1600 0.3099 1.0145 0.040 Uiso 1 1 calc R
O1 O 0.9136(2) -0.0661(4) 0.7515(2) 0.0251(9) Uani 1 1 d .
C3 C 0.8027(4) -0.1367(8) 0.8346(4) 0.0397(18) Uani 1 1 d .
H3A H 0.8210 -0.2204 0.8584 0.060 Uiso 1 1 calc R
H3B H 0.7559 -0.1470 0.8310 0.060 Uiso 1 1 calc R
H3C H 0.8133 -0.0494 0.8606 0.060 Uiso 1 1 calc R
C2 C 0.8392(4) -0.3078(8) 0.7023(4) 0.0393(18) Uani 1 1 d .
H2A H 0.8657 -0.3040 0.6610 0.059 Uiso 1 1 calc R
H2B H 0.7954 -0.3365 0.6893 0.059 Uiso 1 1 calc R
H2C H 0.8575 -0.3779 0.7348 0.059 Uiso 1 1 calc R
C1 C 0.7886(3) 0.0064(8) 0.6901(4) 0.0372(16) Uani 1 1 d .
H1A H 0.7905 0.1021 0.7110 0.056 Uiso 1 1 calc R
H1B H 0.7438 -0.0261 0.6876 0.056 Uiso 1 1 calc R
H1C H 0.8062 0.0104 0.6436 0.056 Uiso 1 1 calc R
C14 C 0.2504(8) 0.7590(18) 0.9542(8) 0.045(4) Uiso 0.50 1 d P

loop_
_atom_site_aniso_label
_atom_site_aniso_U_11
_atom_site_aniso_U_22
_atom_site_aniso_U_33
_atom_site_aniso_U_23
_atom_site_aniso_U_13
_atom_site_aniso_U_12
Si1 0.0217(9) 0.0299(10) 0.0238(8) -0.0024(7) 0.0055(7) -0.0050(7)
C13 0.027(3) 0.022(3) 0.025(3) 0.005(2) 0.004(3) -0.004(3)
C12 0.038(4) 0.022(3) 0.030(3) 0.002(3) 0.011(3) -0.003(3)
I1 0.0287(3) 0.0336(3) 0.0281(2) 0.00725(17) 0.00201(18) -0.00659(17)
U1 0.01883(18) 0.01982(18) 0.01975(17) 0.000 0.00116(11) 0.000
Cl1 0.0791(18) 0.0530(14) 0.0926(18) 0.0040(14) -0.0085(14) -0.0063(14)
C9 0.018(3) 0.020(3) 0.019(3) -0.001(2) 0.009(2) 0.002(2)
C8 0.016(3) 0.025(3) 0.023(3) 0.000(2) 0.005(2) 0.003(2)
N2 0.027(3) 0.021(3) 0.019(2) 0.000(2) 0.003(2) 0.001(2)
N1 0.017(3) 0.023(3) 0.026(3) 0.003(2) -0.003(2) 0.000(2)
C4 0.024(3) 0.022(3) 0.025(3) 0.001(2) -0.001(3) 0.001(3)
C5 0.027(4) 0.030(4) 0.035(3) -0.004(3) 0.006(3) -0.002(3)
C10 0.029(4) 0.030(3) 0.022(3) 0.001(3) 0.000(3) 0.000(3)
C7 0.027(3) 0.031(4) 0.021(3) 0.002(3) -0.001(3) -0.001(3)
C11 0.041(4) 0.028(4) 0.030(3) 0.012(3) 0.006(3) 0.003(3)
C6 0.035(4) 0.040(4) 0.024(3) -0.008(3) -0.003(3) -0.003(3)
O1 0.020(2) 0.028(2) 0.027(2) -0.0018(18) 0.0000(17) 0.0001(18)
C3 0.040(4) 0.046(5) 0.033(4) -0.005(3) 0.010(3) -0.012(3)
C2 0.034(4) 0.041(4) 0.043(4) -0.013(3) 0.008(3) -0.013(3)
C1 0.023(4) 0.042(4) 0.046(4) 0.005(3) 0.004(3) 0.003(3)

loop_
_atom_type_symbol
_atom_type_description
_atom_type_scat_dispersion_real
_atom_type_scat_dispersion_imag
_atom_type_scat_source
C C 0.0033 0.0016 'International Tables Vol C Tables 4.2.6.8 and 6.1.1.4'
H H 0.0000 0.0000 'International Tables Vol C Tables 4.2.6.8 and 6.1.1.4'
N N 0.0061 0.0033 'International Tables Vol C Tables 4.2.6.8 and 6.1.1.4'
O O 0.0106 0.0060 'International Tables Vol C Tables 4.2.6.8 and 6.1.1.4'
Si Si 0.0817 0.0704 'International Tables Vol C Tables 4.2.6.8 and 6.1.1.4'
Cl Cl 0.1484 0.1585 'International Tables Vol C Tables 4.2.6.8 and 6.1.1.4'
I I -0.4742 1.8119 'International Tables Vol C Tables 4.2.6.8 and 6.1.1.4'
U U -9.6767 9.6646 'International Tables Vol C Tables 4.2.6.8 and 6.1.1.4'

loop_
_geom_angle_atom_site_label_1
_geom_angle_atom_site_label_2
_geom_angle_atom_site_label_3
_geom_angle
_geom_angle_site_symmetry_1
_geom_angle_site_symmetry_3
O1 Si1 C1 109.9(3) . .
O1 Si1 C2 107.4(3) . .
C1 Si1 C2 110.5(3) . .
O1 Si1 C3 108.6(3) . .
C1 Si1 C3 110.1(4) . .
C2 Si1 C3 110.3(3) . .
N2 C13 C12 123.5(6) . .
C13 C12 C11 117.6(6) . .
O1 U1 O1 115.5(2) 2_756 .
O1 U1 N2 71.27(16) 2_756 .
O1 U1 N2 74.30(16) . .
O1 U1 N2 74.30(16) 2_756 2_756
O1 U1 N2 71.27(16) . 2_756
N2 U1 N2 112.6(2) . 2_756
O1 U1 N1 78.98(15) 2_756 .
O1 U1 N1 125.40(15) . .
N2 U1 N1 60.81(15) . .
N2 U1 N1 153.01(15) 2_756 .
O1 U1 N1 125.40(15) 2_756 2_756
O1 U1 N1 78.98(15) . 2_756
N2 U1 N1 153.01(16) . 2_756
N2 U1 N1 60.81(15) 2_756 2_756
N1 U1 N1 137.3(2) . 2_756
O1 U1 I1 149.27(11) 2_756 2_756
O1 U1 I1 80.54(11) . 2_756
N2 U1 I1 89.93(11) . 2_756
N2 U1 I1 136.34(11) 2_756 2_756
N1 U1 I1 70.56(11) . 2_756
N1 U1 I1 81.90(11) 2_756 2_756
O1 U1 I1 80.54(12) 2_756 .
O1 U1 I1 149.27(11) . .
N2 U1 I1 136.34(11) . .
N2 U1 I1 89.93(11) 2_756 .
N1 U1 I1 81.90(11) . .
N1 U1 I1 70.56(11) 2_756 .
I1 U1 I1 98.72(3) 2_756 .
C14 Cl1 C14 62.0(9) . 7_567
N2 C9 C10 121.5(5) . .
N2 C9 C8 116.9(5) . .
C10 C9 C8 121.6(5) . .
N1 C8 C7 122.1(6) . .
N1 C8 C9 115.9(5) . .
C7 C8 C9 122.0(5) . .
C13 N2 C9 118.6(5) . .
C13 N2 U1 116.8(4) . .
C9 N2 U1 122.5(4) . .
C8 N1 C4 117.0(5) . .
C8 N1 U1 122.5(4) . .
C4 N1 U1 120.5(4) . .
N1 C4 C5 123.5(6) . .
C4 C5 C6 118.9(6) . .
C11 C10 C9 119.3(6) . .
C6 C7 C8 120.0(6) . .
C10 C11 C12 119.4(6) . .
C7 C6 C5 118.4(6) . .
Si1 O1 U1 165.4(3) . .
Cl1 C14 Cl1 118.0(9) . 7_567
Cl1 C14 C14 61.6(9) . 7_567
Cl1 C14 C14 56.4(9) 7_567 7_567

loop_
_geom_bond_atom_site_label_1
_geom_bond_atom_site_label_2
_geom_bond_distance
_geom_bond_site_symmetry_2
Si1 O1 1.639(4) .
Si1 C1 1.853(7) .
Si1 C2 1.863(7) .
Si1 C3 1.867(7) .
C13 N2 1.331(8) .
C13 C12 1.389(9) .
C12 C11 1.392(10) .
I1 U1 3.2435(8) .
U1 O1 2.084(4) 2_756
U1 O1 2.084(4) .
U1 N2 2.646(5) .
U1 N2 2.646(5) 2_756
U1 N1 2.670(5) .
U1 N1 2.670(5) 2_756
U1 I1 3.2435(8) 2_756
Cl1 C14 1.648(16) .
Cl1 C14 1.742(16) 7_567
C9 N2 1.340(7) .
C9 C10 1.400(8) .
C9 C8 1.491(8) .
C8 N1 1.345(7) .
C8 C7 1.389(8) .
N1 C4 1.349(8) .
C4 C5 1.374(9) .
C5 C6 1.381(9) .
C10 C11 1.372(9) .
C7 C6 1.365(9) .
C14 Cl1 1.742(16) 7_567
C14 C14 1.75(3) 7_567
